data_4069526
loop_
_publ_author_name
'Han, Yanan'
'Zhang, Jie'
'Han, Fuyan'
'Zhang, Zhengxing'
'Weng, Linhong'
'Zhou, Xigeng'

_publ_section_title
;
 Investigations on Organolanthanide Derivatives with the Hydrazonido
 (&#x2212;NHN&#x2550;CPh2) Ligand: Synthesis, Crystal Structure, and
 Reactivity
;
_journal_issue 13
_journal_name_full Organometallics
_journal_page_first 3916
_journal_paper_doi 10.1021/om900246b
_journal_volume 28
_journal_year 2009
_chemical_formula_sum 'C30 H26 Er N3'
_chemical_formula_weight 595.80
_chemical_name_systematic
; 
 ? 
;
_space_group_IT_number 19
_symmetry_cell_setting orthorhombic
_symmetry_space_group_name_Hall 'P 2ac 2ab'
_symmetry_space_group_name_H-M 'P 21 21 21'
_atom_sites_solution_hydrogens geom
_atom_sites_solution_primary direct
_atom_sites_solution_secondary difmap
_audit_creation_method SHELXL-97
_cell_angle_alpha 90.00
_cell_angle_beta 90.00
_cell_angle_gamma 90.00
_cell_formula_units_Z 4
_cell_length_a 9.282(10)
_cell_length_b 10.802(12)
_cell_length_c 24.74(3)
_cell_measurement_reflns_used 765
_cell_measurement_temperature 293(2)
_cell_measurement_theta_max 24.203
_cell_measurement_theta_min 2.744
_cell_volume 2481(5)
_computing_cell_refinement 'Bruker SMART'
_computing_data_collection 'Bruker SMART'
_computing_data_reduction 'Bruker SHELXTL'
_computing_molecular_graphics 'Bruker SHELXTL'
_computing_publication_material 'Bruker SHELXTL'
_computing_structure_refinement 'SHELXL-97 (Sheldrick, 1997)'
_computing_structure_solution 'SHELXS-97 (Sheldrick, 1990)'
_diffrn_ambient_temperature 293(2)
_diffrn_measured_fraction_theta_full 1.000
_diffrn_measured_fraction_theta_max 1.000
_diffrn_measurement_device_type 'CCD area detector'
_diffrn_measurement_method 'phi and omega scans'
_diffrn_radiation_monochromator graphite
_diffrn_radiation_source 'fine-focus sealed tube'
_diffrn_radiation_type MoK\a
_diffrn_radiation_wavelength 0.71073
_diffrn_reflns_av_R_equivalents 0.1722
_diffrn_reflns_av_sigmaI/netI 0.1797
_diffrn_reflns_limit_h_max 10
_diffrn_reflns_limit_h_min -11
_diffrn_reflns_limit_k_max 12
_diffrn_reflns_limit_k_min -5
_diffrn_reflns_limit_l_max 28
_diffrn_reflns_limit_l_min -29
_diffrn_reflns_number 10199
_diffrn_reflns_theta_full 25.01
_diffrn_reflns_theta_max 25.01
_diffrn_reflns_theta_min 1.65
_exptl_absorpt_coefficient_mu 3.406
_exptl_absorpt_correction_T_max 0.7270
_exptl_absorpt_correction_T_min 0.5491
_exptl_absorpt_correction_type multi-scan
_exptl_absorpt_process_details sadabs
_exptl_crystal_colour yellow
_exptl_crystal_density_diffrn 1.596
_exptl_crystal_density_method 'not measured'
_exptl_crystal_description prism
_exptl_crystal_F_000 1180
_exptl_crystal_size_max 0.20
_exptl_crystal_size_mid 0.12
_exptl_crystal_size_min 0.10
_refine_diff_density_max 2.670
_refine_diff_density_min -1.878
_refine_diff_density_rms 0.156
_refine_ls_abs_structure_details 'Flack H D (1983), Acta Cryst. A39, 876-881'
_refine_ls_abs_structure_Flack -0.08(3)
_refine_ls_extinction_method none
_refine_ls_goodness_of_fit_ref 0.957
_refine_ls_hydrogen_treatment constr
_refine_ls_matrix_type full
_refine_ls_number_parameters 307
_refine_ls_number_reflns 4342
_refine_ls_number_restraints 1
_refine_ls_restrained_S_all 0.957
_refine_ls_R_factor_all 0.0876
_refine_ls_R_factor_gt 0.0624
_refine_ls_shift/su_max 0.000
_refine_ls_shift/su_mean 0.000
_refine_ls_structure_factor_coef Fsqd
_refine_ls_weighting_details 'calc w=1/[\s^2^(Fo^2^)+(0.0000P)^2^+0.0000P] where P=(Fo^2^+2Fc^2^)/3'
_refine_ls_weighting_scheme calc
_refine_ls_wR_factor_gt 0.0912
_refine_ls_wR_factor_ref 0.0966
_reflns_number_gt 3012
_reflns_number_total 4342
_reflns_threshold_expression >2sigma(I)
_cod_data_source_file om900246b_si_001.cif
_cod_data_source_block 7
_cod_depositor_comments
;
The following automatic conversions were performed:

'_symmetry_cell_setting' value 'Orthorhombic' changed to
'orthorhombic' according to
/home/saulius/struct/CIF-dictionaries/cif_core.dic dictionary named
'cif_core.dic' version 2.4.2 from 2011-04-26.

Automatic conversion script
Id: cif_fix_values 1715 2011-07-08 13:25:40Z adriana 
;
_cod_original_cell_volume 2480(5)
_cod_original_sg_symbol_H-M P2(1)2(1)2(1)
_cod_database_code 4069526

loop_
_symmetry_equiv_pos_as_xyz
'x, y, z'
'-x+1/2, -y, z+1/2'
'-x, y+1/2, -z+1/2'
'x+1/2, -y+1/2, -z'

loop_
_atom_site_label
_atom_site_type_symbol
_atom_site_fract_x
_atom_site_fract_y
_atom_site_fract_z
_atom_site_U_iso_or_equiv
_atom_site_adp_type
_atom_site_occupancy
_atom_site_symmetry_multiplicity
_atom_site_calc_flag
_atom_site_refinement_flags
Er1 Er 0.98216(4) 0.04606(5) 0.56671(3) 0.04377(16) Uani 1 1 d .
N1 N 0.8377(10) 0.1161(9) 0.6415(4) 0.036(3) Uani 1 1 d .
N2 N 0.8632(10) 0.2358(9) 0.6596(5) 0.042(3) Uani 1 1 d .
N3 N 1.0188(12) 0.2374(9) 0.5873(4) 0.060(3) Uani 1 1 d .
H3 H 1.0671 0.2834 0.5655 0.072 Uiso 1 1 calc R
C1 C 0.7198(11) 0.0648(12) 0.6546(5) 0.041(3) Uani 1 1 d .
C2 C 0.7053(11) -0.0648(12) 0.6422(5) 0.041(3) Uani 1 1 d .
C3 C 0.5766(12) -0.1215(12) 0.6274(5) 0.047(3) Uani 1 1 d .
H3A H 0.4921 -0.0752 0.6269 0.056 Uiso 1 1 calc R
C4 C 0.5724(13) -0.2395(12) 0.6143(7) 0.059(4) Uani 1 1 d .
H4A H 0.4853 -0.2747 0.6038 0.071 Uiso 1 1 calc R
C5 C 0.6936(14) -0.3113(14) 0.6156(8) 0.076(6) Uani 1 1 d .
H5A H 0.6888 -0.3949 0.6068 0.091 Uiso 1 1 calc R
C6 C 0.8166(14) -0.2611(13) 0.6294(6) 0.054(4) Uani 1 1 d .
H6A H 0.8987 -0.3103 0.6293 0.065 Uiso 1 1 calc R
C7 C 0.8297(12) -0.1392(11) 0.6441(6) 0.038(3) Uani 1 1 d .
H7A H 0.9180 -0.1068 0.6549 0.046 Uiso 1 1 calc R
C8 C 0.5941(10) 0.1287(11) 0.6820(5) 0.037(3) Uani 1 1 d .
C9 C 0.5181(13) 0.0730(12) 0.7206(6) 0.064(4) Uani 1 1 d .
H9A H 0.5439 -0.0058 0.7323 0.076 Uiso 1 1 calc R
C10 C 0.4020(17) 0.1319(19) 0.7430(8) 0.095(7) Uani 1 1 d .
H10A H 0.3514 0.0928 0.7706 0.114 Uiso 1 1 calc R
C11 C 0.3599(16) 0.241(2) 0.7269(10) 0.097(8) Uani 1 1 d .
H11A H 0.2815 0.2793 0.7434 0.116 Uiso 1 1 calc R
C12 C 0.4325(15) 0.3006(16) 0.6852(9) 0.084(6) Uani 1 1 d .
H12A H 0.3998 0.3764 0.6723 0.101 Uiso 1 1 calc R
C13 C 0.5524(12) 0.2468(11) 0.6632(6) 0.053(4) Uani 1 1 d .
H13A H 0.6051 0.2870 0.6364 0.064 Uiso 1 1 calc R
C14 C 0.9685(12) 0.2860(9) 0.6331(6) 0.043(3) Uani 1 1 d .
C15 C 1.0183(12) 0.4066(8) 0.6571(5) 0.038(3) Uani 1 1 d .
C16 C 0.9592(11) 0.4447(12) 0.7073(6) 0.058(4) Uani 1 1 d .
H16A H 0.8843 0.3999 0.7228 0.070 Uiso 1 1 calc R
C17 C 1.0135(15) 0.5498(11) 0.7335(5) 0.061(3) Uani 1 1 d .
H17A H 0.9726 0.5761 0.7659 0.073 Uiso 1 1 calc R
C18 C 1.1284(14) 0.6146(13) 0.7113(8) 0.067(5) Uani 1 1 d .
H18A H 1.1688 0.6818 0.7292 0.081 Uiso 1 1 calc R
C19 C 1.1813(13) 0.5757(11) 0.6613(7) 0.054(4) Uani 1 1 d .
H19A H 1.2551 0.6207 0.6451 0.064 Uiso 1 1 calc R
C20 C 1.1290(11) 0.4753(11) 0.6357(6) 0.047(3) Uani 1 1 d .
H20A H 1.1689 0.4518 0.6028 0.056 Uiso 1 1 calc R
C21 C 0.7526(17) -0.006(2) 0.5117(8) 0.080(7) Uani 1 1 d .
H21A H 0.6799 -0.0472 0.5302 0.096 Uiso 1 1 calc R
C22 C 0.861(2) -0.0576(18) 0.4842(7) 0.084(5) Uani 1 1 d .
H22A H 0.8786 -0.1419 0.4803 0.101 Uiso 1 1 calc R
C23 C 0.9399(15) 0.0346(19) 0.4633(6) 0.085(5) Uani 1 1 d .
H23A H 1.0187 0.0228 0.4407 0.102 Uiso 1 1 calc R
C24 C 0.8921(19) 0.1450(17) 0.4788(8) 0.082(6) Uani 1 1 d .
H24A H 0.9354 0.2208 0.4715 0.098 Uiso 1 1 calc R
C25 C 0.771(2) 0.128(2) 0.5068(7) 0.086(7) Uani 1 1 d .
H25A H 0.7098 0.1888 0.5205 0.103 Uiso 1 1 calc R
C26 C 1.1533(16) -0.1396(18) 0.5822(10) 0.089(7) Uani 1 1 d U
H26A H 1.1080 -0.2147 0.5891 0.107 Uiso 1 1 calc R
C27 C 1.1902(16) -0.054(3) 0.6196(7) 0.104(8) Uani 1 1 d U
H27A H 1.1776 -0.0612 0.6567 0.125 Uiso 1 1 calc R
C28 C 1.2524(14) 0.050(2) 0.5921(13) 0.096(7) Uani 1 1 d .
H28A H 1.2848 0.1246 0.6067 0.115 Uiso 1 1 calc R
C29 C 1.2520(15) 0.014(2) 0.5397(10) 0.073(6) Uani 1 1 d .
H29A H 1.2878 0.0594 0.5107 0.087 Uiso 1 1 calc R
C30 C 1.1908(17) -0.1000(19) 0.5365(8) 0.075(6) Uani 1 1 d .
H30A H 1.1781 -0.1435 0.5044 0.090 Uiso 1 1 calc R

loop_
_atom_site_aniso_label
_atom_site_aniso_U_11
_atom_site_aniso_U_22
_atom_site_aniso_U_33
_atom_site_aniso_U_23
_atom_site_aniso_U_13
_atom_site_aniso_U_12
Er1 0.0396(2) 0.0467(3) 0.0451(3) -0.0088(4) -0.0020(3) 0.0058(3)
N1 0.046(6) 0.033(6) 0.030(7) 0.000(6) -0.004(4) 0.020(5)
N2 0.051(6) 0.026(5) 0.050(8) -0.015(6) 0.010(5) -0.014(5)
N3 0.087(7) 0.065(6) 0.027(6) -0.004(6) 0.024(6) -0.002(7)
C1 0.036(6) 0.052(9) 0.037(8) -0.002(8) -0.006(5) -0.011(7)
C2 0.048(7) 0.043(8) 0.031(8) 0.004(8) 0.008(5) -0.009(7)
C3 0.045(7) 0.065(9) 0.030(8) 0.009(8) 0.001(5) -0.017(6)
C4 0.049(8) 0.057(8) 0.073(13) -0.020(9) -0.006(6) -0.030(7)
C5 0.058(9) 0.063(9) 0.107(17) 0.009(11) -0.002(9) 0.016(9)
C6 0.052(8) 0.059(9) 0.053(10) -0.039(9) 0.001(6) -0.006(7)
C7 0.031(6) 0.038(7) 0.046(9) 0.008(8) 0.001(5) 0.002(6)
C8 0.032(6) 0.039(7) 0.038(9) 0.001(7) -0.009(5) 0.012(5)
C9 0.060(7) 0.076(9) 0.054(9) -0.017(9) 0.008(7) -0.014(9)
C10 0.075(11) 0.108(15) 0.103(18) -0.013(16) 0.052(11) -0.008(12)
C11 0.052(10) 0.123(18) 0.117(19) -0.078(17) 0.007(11) 0.021(11)
C12 0.064(10) 0.084(13) 0.104(19) 0.023(13) -0.012(10) 0.018(9)
C13 0.056(8) 0.052(8) 0.053(10) -0.021(9) 0.000(6) 0.015(7)
C14 0.042(7) 0.034(6) 0.051(10) 0.019(7) -0.006(6) 0.009(6)
C15 0.044(6) 0.027(5) 0.043(8) -0.001(6) -0.005(6) 0.000(6)
C16 0.058(7) 0.051(7) 0.066(11) -0.012(10) 0.014(6) -0.012(8)
C17 0.102(9) 0.037(5) 0.043(9) -0.019(8) 0.014(7) -0.007(12)
C18 0.073(9) 0.038(8) 0.091(16) 0.004(10) -0.034(9) 0.010(7)
C19 0.051(7) 0.033(8) 0.076(13) -0.011(8) 0.014(7) 0.002(6)
C20 0.055(7) 0.040(8) 0.046(9) -0.011(8) 0.011(6) -0.006(7)
C21 0.069(10) 0.14(2) 0.032(10) 0.011(14) -0.011(8) -0.044(12)
C22 0.162(18) 0.062(11) 0.029(11) 0.002(12) -0.013(10) -0.023(14)
C23 0.094(11) 0.129(13) 0.033(10) -0.010(13) 0.000(7) 0.047(13)
C24 0.108(13) 0.061(11) 0.076(15) 0.040(12) 0.019(11) 0.027(11)
C25 0.091(13) 0.135(18) 0.032(11) -0.022(14) -0.022(9) 0.073(14)
C26 0.061(10) 0.094(14) 0.113(19) 0.080(13) -0.016(11) 0.017(9)
C27 0.047(9) 0.23(3) 0.035(10) 0.040(14) 0.010(6) 0.043(15)
C28 0.029(8) 0.067(12) 0.19(2) -0.015(18) -0.031(11) 0.016(9)
C29 0.040(9) 0.064(15) 0.114(19) 0.019(13) 0.026(10) 0.012(8)
C30 0.077(11) 0.094(15) 0.054(13) 0.007(12) 0.002(9) 0.048(11)

loop_
_atom_type_symbol
_atom_type_description
_atom_type_scat_dispersion_real
_atom_type_scat_dispersion_imag
_atom_type_scat_source
C C 0.0033 0.0016 'International Tables Vol C Tables 4.2.6.8 and 6.1.1.4'
H H 0.0000 0.0000 'International Tables Vol C Tables 4.2.6.8 and 6.1.1.4'
N N 0.0061 0.0033 'International Tables Vol C Tables 4.2.6.8 and 6.1.1.4'
Er Er -0.2586 4.9576 'International Tables Vol C Tables 4.2.6.8 and 6.1.1.4'

loop_
_geom_angle_atom_site_label_1
_geom_angle_atom_site_label_2
_geom_angle_atom_site_label_3
_geom_angle
N3 Er1 N1 66.7(4)
N3 Er1 C24 81.5(5)
N1 Er1 C24 109.8(5)
N3 Er1 C27 99.4(8)
N1 Er1 C27 99.2(4)
C24 Er1 C27 148.4(6)
N3 Er1 C22 132.1(5)
N1 Er1 C22 120.1(5)
C24 Er1 C22 50.9(5)
C27 Er1 C22 123.1(8)
N3 Er1 C28 76.8(6)
N1 Er1 C28 110.4(7)
C24 Er1 C28 121.0(8)
C27 Er1 C28 32.3(6)
C22 Er1 C28 128.4(8)
N3 Er1 C26 127.7(6)
N1 Er1 C26 118.2(6)
C24 Er1 C26 130.5(7)
C27 Er1 C26 30.4(7)
C22 Er1 C26 92.8(7)
C28 Er1 C26 51.9(6)
N3 Er1 C23 107.7(5)
N1 Er1 C23 133.6(4)
C24 Er1 C23 29.9(5)
C27 Er1 C23 126.6(5)
C22 Er1 C23 30.0(5)
C28 Er1 C23 112.8(8)
C26 Er1 C23 101.7(7)
N3 Er1 C21 117.5(6)
N1 Er1 C21 90.8(5)
C24 Er1 C21 51.4(6)
C27 Er1 C21 142.6(9)
C22 Er1 C21 29.9(5)
C28 Er1 C21 158.3(8)
C26 Er1 C21 114.5(7)
C23 Er1 C21 49.2(5)
N3 Er1 C30 122.0(6)
N1 Er1 C30 145.5(5)
C24 Er1 C30 104.6(6)
C27 Er1 C30 48.2(6)
C22 Er1 C30 80.5(6)
C28 Er1 C30 50.2(7)
C26 Er1 C30 28.0(5)
C23 Er1 C30 78.5(5)
C21 Er1 C30 109.2(7)
N3 Er1 C25 85.9(6)
N1 Er1 C25 84.9(5)
C24 Er1 C25 29.9(5)
C27 Er1 C25 174.2(8)
C22 Er1 C25 51.1(6)
C28 Er1 C25 149.4(9)
C26 Er1 C25 143.8(7)
C23 Er1 C25 48.9(5)
C21 Er1 C25 32.6(6)
C30 Er1 C25 126.9(6)
N3 Er1 C29 92.1(6)
N1 Er1 C29 140.5(7)
C24 Er1 C29 98.7(6)
C27 Er1 C29 49.8(6)
C22 Er1 C29 99.0(8)
C28 Er1 C29 30.2(6)
C26 Er1 C29 49.2(6)
C23 Er1 C29 83.5(6)
C21 Er1 C29 128.6(8)
C30 Er1 C29 30.1(5)
C25 Er1 C29 128.3(7)
C1 N1 N2 118.2(10)
C1 N1 Er1 122.6(8)
N2 N1 Er1 116.4(8)
C14 N2 N1 110.9(10)
C14 N3 Er1 121.6(8)
C14 N3 H3 119.2
Er1 N3 H3 119.2
N1 C1 C2 116.8(10)
N1 C1 C8 125.4(11)
C2 C1 C8 117.8(10)
C3 C2 C7 117.5(11)
C3 C2 C1 124.3(11)
C7 C2 C1 118.1(10)
C4 C3 C2 121.1(12)
C4 C3 H3A 119.5
C2 C3 H3A 119.5
C3 C4 C5 121.2(12)
C3 C4 H4A 119.4
C5 C4 H4A 119.4
C6 C5 C4 119.3(14)
C6 C5 H5A 120.4
C4 C5 H5A 120.4
C5 C6 C7 123.0(13)
C5 C6 H6A 118.5
C7 C6 H6A 118.5
C6 C7 C2 117.8(11)
C6 C7 H7A 121.1
C2 C7 H7A 121.1
C9 C8 C13 120.1(11)
C9 C8 C1 121.5(11)
C13 C8 C1 118.3(12)
C8 C9 C10 119.8(14)
C8 C9 H9A 120.1
C10 C9 H9A 120.1
C11 C10 C9 122.1(18)
C11 C10 H10A 118.9
C9 C10 H10A 118.9
C10 C11 C12 119.9(17)
C10 C11 H11A 120.0
C12 C11 H11A 120.0
C13 C12 C11 119.6(16)
C13 C12 H12A 120.2
C11 C12 H12A 120.2
C12 C13 C8 118.3(15)
C12 C13 H13A 120.8
C8 C13 H13A 120.8
N2 C14 N3 121.9(11)
N2 C14 C15 113.3(11)
N3 C14 C15 124.7(11)
C20 C15 C16 118.0(10)
C20 C15 C14 123.1(11)
C16 C15 C14 118.5(11)
C17 C16 C15 120.1(11)
C17 C16 H16A 119.9
C15 C16 H16A 119.9
C18 C17 C16 120.0(13)
C18 C17 H17A 120.0
C16 C17 H17A 120.0
C17 C18 C19 118.0(13)
C17 C18 H18A 121.0
C19 C18 H18A 121.0
C20 C19 C18 122.1(13)
C20 C19 H19A 118.9
C18 C19 H19A 118.9
C19 C20 C15 121.6(13)
C19 C20 H20A 119.2
C15 C20 H20A 119.2
C22 C21 C25 106.6(19)
C22 C21 Er1 74.8(10)
C25 C21 Er1 74.6(10)
C22 C21 H21A 126.7
C25 C21 H21A 126.7
Er1 C21 H21A 116.2
C21 C22 C23 107.3(18)
C21 C22 Er1 75.3(11)
C23 C22 Er1 75.2(10)
C21 C22 H22A 126.3
C23 C22 H22A 126.3
Er1 C22 H22A 115.4
C24 C23 C22 111.9(14)
C24 C23 Er1 73.9(11)
C22 C23 Er1 74.8(10)
C24 C23 H23A 124.0
C22 C23 H23A 124.0
Er1 C23 H23A 118.8
C23 C24 C25 107.9(18)
C23 C24 Er1 76.2(10)
C25 C24 Er1 77.2(11)
C23 C24 H24A 126.0
C25 C24 H24A 126.0
Er1 C24 H24A 113.0
C24 C25 C21 106.0(18)
C24 C25 Er1 72.9(10)
C21 C25 Er1 72.8(10)
C24 C25 H25A 127.0
C21 C25 H25A 127.0
Er1 C25 H25A 119.3
C30 C26 C27 108(2)
C30 C26 Er1 76.9(11)
C27 C26 Er1 74.1(11)
C30 C26 H26A 125.9
C27 C26 H26A 125.9
Er1 C26 H26A 115.2
C26 C27 C28 108.4(17)
C26 C27 Er1 75.5(9)
C28 C27 Er1 74.4(9)
C26 C27 H27A 125.8
C28 C27 H27A 125.8
Er1 C27 H27A 116.4
C29 C28 C27 103.0(19)
C29 C28 Er1 76.1(10)
C27 C28 Er1 73.2(8)
C29 C28 H28A 128.5
C27 C28 H28A 128.5
Er1 C28 H28A 115.1
C28 C29 C30 109(2)
C28 C29 Er1 73.7(9)
C30 C29 Er1 74.6(8)
C28 C29 H29A 125.7
C30 C29 H29A 125.7
Er1 C29 H29A 118.0
C26 C30 C29 112(2)
C26 C30 Er1 75.1(11)
C29 C30 Er1 75.3(10)
C26 C30 H30A 124.1
C29 C30 H30A 124.1
Er1 C30 H30A 117.2

loop_
_geom_bond_atom_site_label_1
_geom_bond_atom_site_label_2
_geom_bond_distance
Er1 N3 2.156(10)
Er1 N1 2.407(10)
Er1 C24 2.563(18)
Er1 C27 2.570(15)
Er1 C22 2.585(17)
Er1 C28 2.586(13)
Er1 C26 2.586(16)
Er1 C23 2.590(15)
Er1 C21 2.590(15)
Er1 C30 2.607(15)
Er1 C25 2.614(15)
Er1 C29 2.616(14)
N1 C1 1.268(14)
N1 N2 1.388(13)
N2 C14 1.295(14)
N3 C14 1.333(16)
N3 H3 0.8600
C1 C2 1.440(18)
C1 C8 1.516(15)
C2 C3 1.391(15)
C2 C7 1.408(15)
C3 C4 1.317(15)
C3 H3A 0.9300
C4 C5 1.367(16)
C4 H4A 0.9300
C5 C6 1.309(17)
C5 H5A 0.9300
C6 C7 1.370(16)
C6 H6A 0.9300
C7 H7A 0.9300
C8 C9 1.330(17)
C8 C13 1.412(16)
C9 C10 1.37(2)
C9 H9A 0.9300
C10 C11 1.31(2)
C10 H10A 0.9300
C11 C12 1.39(3)
C11 H11A 0.9300
C12 C13 1.369(18)
C12 H12A 0.9300
C13 H13A 0.9300
C14 C15 1.504(14)
C15 C20 1.374(15)
C15 C16 1.418(18)
C16 C17 1.402(16)
C16 H16A 0.9300
C17 C18 1.389(19)
C17 H17A 0.9300
C18 C19 1.40(2)
C18 H18A 0.9300
C19 C20 1.346(16)
C19 H19A 0.9300
C20 H20A 0.9300
C21 C22 1.34(2)
C21 C25 1.46(3)
C21 H21A 0.9300
C22 C23 1.34(2)
C22 H22A 0.9300
C23 C24 1.33(2)
C23 H23A 0.9300
C24 C25 1.34(2)
C24 H24A 0.9300
C25 H25A 0.9300
C26 C30 1.26(2)
C26 C27 1.35(3)
C26 H26A 0.9300
C27 C28 1.44(3)
C27 H27A 0.9300
C28 C29 1.36(3)
C28 H28A 0.9300
C29 C30 1.36(2)
C29 H29A 0.9300
C30 H30A 0.9300
